data_4308204
loop_
_publ_author_name
'Shi-Shen Zhang'
'Shun-Ze Zhan'
'Mian Li'
'Rong Peng'
'Dan Li'

_publ_section_title
;
A Rare Chiral Self-Catenated Network Formed by Two Cationic and One Anionic
Frameworks
;
_journal_name_full 'Inorganic Chemistry'
_journal_page_first 4365
_journal_page_last 4367
_journal_paper_doi 10.1021/ic070250h
_journal_volume 46
_journal_year 2007
_chemical_formula_sum 'C26 H14 Cu4 N10 Zn'
_chemical_formula_weight 786.00
_chemical_name_systematic
; 
 ? 
;
_space_group_IT_number 178
_symmetry_cell_setting hexagonal
_symmetry_space_group_name_Hall 'P 61 2 (0 0 5)'
_symmetry_space_group_name_H-M 'P 61 2 2'
_atom_sites_solution_hydrogens geom
_atom_sites_solution_primary direct
_atom_sites_solution_secondary difmap
_audit_creation_method SHELXL-97
_cell_angle_alpha 90.00
_cell_angle_beta 90.00
_cell_angle_gamma 120.00
_cell_formula_units_Z 12
_cell_length_a 14.6465(6)
_cell_length_b 14.6465(6)
_cell_length_c 41.974(3)
_cell_measurement_reflns_used 52670
_cell_measurement_temperature 294(2)
_cell_measurement_theta_max 27.89
_cell_measurement_theta_min 1.61
_cell_volume 7797.9(7)
_computing_structure_refinement 'SHELXL-97 (Sheldrick, 1997)'
_computing_structure_solution 'SHELXS-97 (Sheldrick, 1990)'
_diffrn_ambient_temperature 294(2)
_diffrn_measured_fraction_theta_full 0.999
_diffrn_measured_fraction_theta_max 0.999
_diffrn_radiation_monochromator graphite
_diffrn_radiation_source 'fine-focus sealed tube'
_diffrn_radiation_type MoK\a
_diffrn_radiation_wavelength 0.71073
_diffrn_reflns_av_R_equivalents 0.0525
_diffrn_reflns_av_sigmaI/netI 0.0362
_diffrn_reflns_limit_h_max 15
_diffrn_reflns_limit_h_min -19
_diffrn_reflns_limit_k_max 19
_diffrn_reflns_limit_k_min -19
_diffrn_reflns_limit_l_max 55
_diffrn_reflns_limit_l_min -48
_diffrn_reflns_number 52670
_diffrn_reflns_theta_full 27.89
_diffrn_reflns_theta_max 27.89
_diffrn_reflns_theta_min 1.61
_exptl_absorpt_coefficient_mu 4.168
_exptl_absorpt_correction_type semi-expirical
_exptl_crystal_colour black
_exptl_crystal_density_diffrn 2.009
_exptl_crystal_density_method 'not measured'
_exptl_crystal_description block
_exptl_crystal_F_000 4632
_exptl_crystal_size_max 0.18
_exptl_crystal_size_mid 0.15
_exptl_crystal_size_min 0.14
_refine_diff_density_max 0.949
_refine_diff_density_min -0.594
_refine_diff_density_rms 0.093
_refine_ls_abs_structure_details 'Flack H D (1983), Acta Cryst. A39, 876-881'
_refine_ls_abs_structure_Flack 0.039(19)
_refine_ls_extinction_method none
_refine_ls_goodness_of_fit_ref 1.122
_refine_ls_hydrogen_treatment mixed
_refine_ls_matrix_type full
_refine_ls_number_parameters 370
_refine_ls_number_reflns 6220
_refine_ls_number_restraints 0
_refine_ls_restrained_S_all 1.122
_refine_ls_R_factor_all 0.0539
_refine_ls_R_factor_gt 0.0439
_refine_ls_shift/su_max 0.000
_refine_ls_shift/su_mean 0.000
_refine_ls_structure_factor_coef Fsqd
_refine_ls_weighting_details 'calc w=1/[\s^2^(Fo^2^)+(0.0425P)^2^+9.2354P] where P=(Fo^2^+2Fc^2^)/3'
_refine_ls_weighting_scheme calc
_refine_ls_wR_factor_gt 0.0972
_refine_ls_wR_factor_ref 0.1018
_reflns_number_gt 5391
_reflns_number_total 6220
_reflns_threshold_expression >2sigma(I)
_cod_data_source_file ic070250h-file001.cif
_cod_data_source_block complex1
_cod_original_cell_volume 7797.9(8)
_cod_database_code 4308204

loop_
_symmetry_equiv_pos_as_xyz
'x, y, z'
'-y, x-y, z+1/3'
'-x+y, -x, z+2/3'
'-x, -y, z+1/2'
'y, -x+y, z+5/6'
'x-y, x, z+1/6'
'y, x, -z+1/3'
'x-y, -y, -z'
'-x, -x+y, -z+2/3'
'-y, -x, -z+5/6'
'-x+y, y, -z+1/2'
'x, x-y, -z+1/6'

loop_
_atom_site_label
_atom_site_type_symbol
_atom_site_fract_x
_atom_site_fract_y
_atom_site_fract_z
_atom_site_U_iso_or_equiv
_atom_site_adp_type
_atom_site_occupancy
_atom_site_symmetry_multiplicity
_atom_site_calc_flag
_atom_site_refinement_flags
_atom_site_disorder_assembly
_atom_site_disorder_group
Zn1 Zn 0.26901(4) 0.32634(4) 0.010606(13) 0.03249(13) Uani 1 1 d . . .
Cu1 Cu 0.27782(5) 0.46927(5) 0.122142(15) 0.04691(19) Uani 1 1 d . . .
Cu2 Cu 0.09811(8) 0.38530(6) 0.09048(2) 0.0717(3) Uani 1 1 d . . .
Cu3 Cu -0.24140(5) 0.04994(6) 0.078660(16) 0.04644(17) Uani 1 1 d . . .
Cu4 Cu -0.56467(6) 0.07017(7) 0.054095(18) 0.0562(2) Uani 1 1 d . . .
N1 N 0.9993(3) 1.1692(3) 0.19142(8) 0.0273(8) Uani 1 1 d . . .
N2 N 0.8181(3) 1.1265(3) 0.16909(8) 0.0247(7) Uani 1 1 d . . .
N3 N 0.8442(3) 1.3029(3) 0.14880(8) 0.0276(8) Uani 1 1 d . . .
N4 N 0.3962(3) 0.6183(3) 0.13305(9) 0.0376(10) Uani 1 1 d . . .
N5 N 0.0805(3) 0.3850(3) 0.16338(9) 0.0381(10) Uani 1 1 d . . .
C21 C 0.1553(4) 0.4193(4) 0.14862(11) 0.0340(10) Uani 1 1 d . . .
N6 N 0.2988(3) 0.3944(3) 0.05581(9) 0.0341(9) Uani 1 1 d . . .
C22 C 0.2889(4) 0.4186(4) 0.08062(11) 0.0317(10) Uani 1 1 d . . .
N7 N -0.1025(4) 0.1773(4) 0.08445(11) 0.0465(11) Uani 1 1 d . . .
C23 C -0.0208(4) 0.2519(4) 0.08649(13) 0.0404(11) Uani 1 1 d . . .
N8 N -0.4399(4) 0.0607(4) 0.06413(11) 0.0501(12) Uani 1 1 d . . .
C24 C -0.3635(4) 0.0582(4) 0.06901(11) 0.0386(11) Uani 1 1 d . . .
N9 N 0.1272(4) 0.5251(4) 0.08398(15) 0.0499(13) Uani 0.50 1 d P . 1
C25 C 0.1272(4) 0.5251(4) 0.08398(15) 0.0499(13) Uani 0.50 1 d P . 2
N10 N -0.2399(4) -0.0798(4) 0.08213(14) 0.0475(12) Uani 0.50 1 d P . 3
C26 C -0.2399(4) -0.0798(4) 0.08213(14) 0.0475(12) Uani 0.50 1 d P . 4
N11 N -0.5775(4) 0.1768(4) 0.07680(11) 0.0455(12) Uani 0.50 1 d P . 5
C27 C -0.5775(4) 0.1768(4) 0.07680(11) 0.0455(12) Uani 0.50 1 d P . 6
N12 N -0.6281(3) 0.0099(4) 0.01338(11) 0.0378(10) Uani 0.50 1 d P . 7
C28 C -0.6281(3) 0.0099(4) 0.01338(11) 0.0378(10) Uani 0.50 1 d P . 8
C1 C 1.0960(4) 1.1989(4) 0.20135(12) 0.0388(11) Uani 1 1 d . . .
H1A H 1.1464 1.2702 0.2010 0.047 Uiso 1 1 calc R . .
C2 C 1.1248(4) 1.1276(4) 0.21220(12) 0.0417(12) Uani 1 1 d . . .
H2A H 1.1938 1.1504 0.2185 0.050 Uiso 1 1 calc R . .
C3 C 1.0493(4) 1.0220(4) 0.21354(11) 0.0380(11) Uani 1 1 d . . .
H3A H 1.0664 0.9728 0.2212 0.046 Uiso 1 1 calc R . .
C4 C 0.9476(4) 0.9902(4) 0.20328(10) 0.0327(10) Uani 1 1 d . . .
H4A H 0.8954 0.9195 0.2043 0.039 Uiso 1 1 calc R . .
C5 C 0.9248(3) 1.0647(3) 0.19161(10) 0.0258(9) Uani 1 1 d . . .
C6 C 0.8240(3) 1.0413(3) 0.17704(10) 0.0255(8) Uani 1 1 d . . .
C7 C 0.7421(3) 0.9415(3) 0.16987(10) 0.0283(9) Uani 1 1 d . . .
H7A H 0.7472 0.8826 0.1754 0.034 Uiso 1 1 calc R . .
C8 C 0.6515(3) 0.9285(3) 0.15437(9) 0.0250(8) Uani 1 1 d . . .
C9 C 0.6476(3) 1.0190(3) 0.14698(10) 0.0279(9) Uani 1 1 d . . .
H9A H 0.5882 1.0134 0.1371 0.034 Uiso 1 1 calc R . .
C10 C 0.7330(3) 1.1187(3) 0.15444(9) 0.0237(8) Uani 1 1 d . . .
C11 C 0.7458(4) 1.2217(3) 0.14499(10) 0.0280(9) Uani 1 1 d . . .
C12 C 0.6651(4) 1.2356(4) 0.13258(11) 0.0379(11) Uani 1 1 d . . .
H12A H 0.5963 1.1794 0.1314 0.045 Uiso 1 1 calc R . .
C13 C 0.6895(5) 1.3337(4) 0.12222(12) 0.0431(12) Uani 1 1 d . . .
H13A H 0.6370 1.3450 0.1140 0.052 Uiso 1 1 calc R . .
C14 C 0.7917(5) 1.4159(4) 0.12392(11) 0.0426(12) Uani 1 1 d . . .
H14A H 0.8097 1.4819 0.1158 0.051 Uiso 1 1 calc R . .
C15 C 0.8677(4) 1.3984(4) 0.13793(11) 0.0361(11) Uani 1 1 d . . .
H15A H 0.9364 1.4542 0.1398 0.043 Uiso 1 1 calc R . .
C16 C 0.5640(3) 0.8208(3) 0.14609(10) 0.0275(9) Uani 1 1 d . . .
C17 C 0.4776(4) 0.8063(4) 0.12802(12) 0.0447(13) Uani 1 1 d . . .
H17A H 0.4747 0.8636 0.1197 0.054 Uiso 1 1 calc R . .
C18 C 0.3970(4) 0.7050(4) 0.12285(12) 0.0456(13) Uani 1 1 d . . .
H18A H 0.3388 0.6963 0.1114 0.055 Uiso 1 1 calc R . .
C19 C 0.4776(4) 0.6324(4) 0.15029(14) 0.0469(13) Uani 1 1 d . . .
H19A H 0.4787 0.5736 0.1581 0.056 Uiso 1 1 calc R . .
C20 C 0.5626(4) 0.7331(4) 0.15732(14) 0.0439(12) Uani 1 1 d . . .
H20A H 0.6182 0.7397 0.1697 0.053 Uiso 1 1 calc R . .

loop_
_atom_site_aniso_label
_atom_site_aniso_U_11
_atom_site_aniso_U_22
_atom_site_aniso_U_33
_atom_site_aniso_U_23
_atom_site_aniso_U_13
_atom_site_aniso_U_12
Zn1 0.0246(3) 0.0323(3) 0.0445(3) -0.0004(2) 0.0051(2) 0.0171(2)
Cu1 0.0312(3) 0.0401(4) 0.0356(3) -0.0136(3) 0.0095(3) -0.0075(3)
Cu2 0.0979(7) 0.0290(4) 0.0652(5) -0.0006(3) -0.0040(5) 0.0144(4)
Cu3 0.0394(4) 0.0629(4) 0.0449(3) -0.0043(3) -0.0052(3) 0.0315(3)
Cu4 0.0530(5) 0.0837(6) 0.0521(4) -0.0089(4) -0.0056(3) 0.0494(5)
N1 0.0215(17) 0.0231(18) 0.0325(18) -0.0065(15) -0.0024(14) 0.0075(15)
N2 0.0222(18) 0.0186(17) 0.0283(17) -0.0026(13) -0.0018(14) 0.0066(15)
N3 0.0294(19) 0.0219(17) 0.0286(18) -0.0018(14) 0.0001(15) 0.0106(15)
N4 0.026(2) 0.031(2) 0.033(2) -0.0092(17) 0.0060(16) -0.0032(17)
N5 0.025(2) 0.037(2) 0.037(2) 0.0077(18) 0.0072(17) 0.0039(17)
C21 0.030(2) 0.024(2) 0.033(2) 0.0006(19) -0.0028(19) 0.002(2)
N6 0.037(2) 0.034(2) 0.033(2) -0.0084(16) -0.0043(17) 0.0193(19)
C22 0.030(2) 0.027(2) 0.033(2) -0.0027(19) -0.0024(19) 0.0112(19)
N7 0.051(3) 0.049(3) 0.050(3) -0.009(2) -0.008(2) 0.033(2)
C23 0.047(3) 0.029(3) 0.046(3) -0.004(2) -0.002(2) 0.019(3)
N8 0.050(3) 0.059(3) 0.048(3) -0.009(2) -0.009(2) 0.033(3)
C24 0.034(3) 0.050(3) 0.037(2) -0.004(2) -0.007(2) 0.025(2)
N9 0.036(3) 0.038(2) 0.070(3) 0.013(3) -0.005(3) 0.015(2)
C25 0.036(3) 0.038(2) 0.070(3) 0.013(3) -0.005(3) 0.015(2)
N10 0.030(2) 0.048(3) 0.061(3) -0.001(3) -0.002(2) 0.016(2)
C26 0.030(2) 0.048(3) 0.061(3) -0.001(3) -0.002(2) 0.016(2)
N11 0.035(2) 0.061(3) 0.043(3) -0.006(2) -0.003(2) 0.026(2)
C27 0.035(2) 0.061(3) 0.043(3) -0.006(2) -0.003(2) 0.026(2)
N12 0.029(2) 0.048(3) 0.048(2) -0.003(2) -0.0042(19) 0.028(2)
C28 0.029(2) 0.048(3) 0.048(2) -0.003(2) -0.0042(19) 0.028(2)
C1 0.026(2) 0.039(3) 0.046(3) -0.010(2) -0.008(2) 0.012(2)
C2 0.024(2) 0.056(3) 0.046(3) -0.012(3) -0.008(2) 0.020(2)
C3 0.039(3) 0.049(3) 0.035(3) 0.003(2) -0.001(2) 0.028(2)
C4 0.035(2) 0.028(2) 0.032(2) 0.0002(18) -0.002(2) 0.014(2)
C5 0.0185(19) 0.026(2) 0.027(2) -0.0034(17) 0.0006(16) 0.0070(17)
C6 0.021(2) 0.023(2) 0.028(2) 0.0000(16) -0.0008(16) 0.0080(17)
C7 0.029(2) 0.0176(19) 0.036(2) 0.0030(17) -0.0008(18) 0.0101(18)
C8 0.021(2) 0.020(2) 0.0266(19) 0.0008(16) 0.0012(16) 0.0053(16)
C9 0.023(2) 0.028(2) 0.030(2) 0.0015(18) -0.0017(17) 0.0104(18)
C10 0.0209(19) 0.026(2) 0.0217(19) -0.0009(16) 0.0010(15) 0.0099(17)
C11 0.036(2) 0.021(2) 0.030(2) -0.0024(17) -0.0015(18) 0.0162(19)
C12 0.037(3) 0.039(3) 0.044(3) -0.003(2) -0.005(2) 0.023(2)
C13 0.056(3) 0.046(3) 0.038(3) -0.002(2) -0.006(2) 0.033(3)
C14 0.070(4) 0.032(3) 0.031(2) -0.001(2) -0.005(2) 0.029(3)
C15 0.047(3) 0.020(2) 0.035(2) -0.0032(18) -0.004(2) 0.012(2)
C16 0.021(2) 0.027(2) 0.026(2) -0.0045(17) -0.0009(16) 0.0054(18)
C17 0.040(3) 0.035(3) 0.042(3) 0.000(2) -0.013(2) 0.006(2)
C18 0.041(3) 0.036(3) 0.039(3) -0.004(2) -0.020(2) 0.003(2)
C19 0.036(3) 0.024(2) 0.074(4) -0.011(3) -0.005(3) 0.010(2)
C20 0.024(2) 0.029(2) 0.072(4) -0.010(2) -0.011(2) 0.008(2)

loop_
_atom_type_symbol
_atom_type_description
_atom_type_scat_dispersion_real
_atom_type_scat_dispersion_imag
_atom_type_scat_source
C C 0.0033 0.0016 'International Tables Vol C Tables 4.2.6.8 and 6.1.1.4'
H H 0.0000 0.0000 'International Tables Vol C Tables 4.2.6.8 and 6.1.1.4'
N N 0.0061 0.0033 'International Tables Vol C Tables 4.2.6.8 and 6.1.1.4'
Cu Cu 0.3201 1.2651 'International Tables Vol C Tables 4.2.6.8 and 6.1.1.4'
Zn Zn 0.2839 1.4301 'International Tables Vol C Tables 4.2.6.8 and 6.1.1.4'

loop_
_geom_angle_atom_site_label_1
_geom_angle_atom_site_label_2
_geom_angle_atom_site_label_3
_geom_angle
_geom_angle_site_symmetry_1
_geom_angle_site_symmetry_3
_geom_angle_publ_flag
N5 Zn1 N2 149.04(16) 5_554 5_454 ?
N5 Zn1 N6 110.85(16) 5_554 . ?
N2 Zn1 N6 100.04(15) 5_454 . ?
N5 Zn1 N1 95.36(16) 5_554 5_454 ?
N2 Zn1 N1 78.06(14) 5_454 5_454 ?
N6 Zn1 N1 97.46(15) . 5_454 ?
N5 Zn1 N3 98.94(16) 5_554 5_454 ?
N2 Zn1 N3 76.98(14) 5_454 5_454 ?
N6 Zn1 N3 100.31(15) . 5_454 ?
N1 Zn1 N3 151.46(13) 5_454 5_454 ?
C21 Cu1 C22 128.19(19) . . ?
C21 Cu1 N4 114.16(18) . . ?
C22 Cu1 N4 114.96(18) . . ?
C21 Cu1 Cu2 65.75(14) . . ?
C22 Cu1 Cu2 67.83(14) . . ?
N4 Cu1 Cu2 136.43(14) . . ?
C23 Cu2 N9 135.1(2) . . ?
C23 Cu2 C21 109.5(2) . . ?
N9 Cu2 C21 93.0(2) . . ?
C23 Cu2 Cu1 136.46(17) . . ?
N9 Cu2 Cu1 86.32(16) . . ?
C21 Cu2 Cu1 43.35(11) . . ?
C24 Cu3 N10 123.9(2) . . ?
C24 Cu3 N7 121.8(2) . . ?
N10 Cu3 N7 114.26(19) . . ?
N11 Cu4 N12 126.2(2) . . ?
N11 Cu4 N8 115.4(2) . . ?
N12 Cu4 N8 114.34(18) . . ?
C1 N1 C5 119.3(4) . . ?
C1 N1 Zn1 126.3(3) . 6_665 ?
C5 N1 Zn1 114.3(3) . 6_665 ?
C6 N2 C10 121.8(4) . . ?
C6 N2 Zn1 118.8(3) . 6_665 ?
C10 N2 Zn1 119.4(3) . 6_665 ?
C15 N3 C11 119.0(4) . . ?
C15 N3 Zn1 126.0(3) . 6_665 ?
C11 N3 Zn1 114.6(3) . 6_665 ?
C19 N4 C18 116.7(4) . . ?
C19 N4 Cu1 120.4(4) . . ?
C18 N4 Cu1 122.9(3) . . ?
C21 N5 Zn1 153.0(4) . 6 ?
N5 C21 Cu1 176.5(4) . . ?
N5 C21 Cu2 106.6(3) . . ?
Cu1 C21 Cu2 70.90(14) . . ?
C22 N6 Zn1 163.2(4) . . ?
N6 C22 Cu1 176.3(4) . . ?
C23 N7 Cu3 177.2(5) . . ?
N7 C23 Cu2 169.9(5) . . ?
C24 N8 Cu4 177.0(5) . . ?
N8 C24 Cu3 177.3(5) . . ?
N9 N9 Cu2 167.4(4) 12_565 . ?
N10 N10 Cu3 179.2(6) 12 . ?
N11 N11 Cu4 174.9(3) 12_565 . ?
N12 N12 Cu4 161.5(4) 8 . ?
N1 C1 C2 122.4(5) . . ?
C3 C2 C1 118.9(5) . . ?
C2 C3 C4 119.2(5) . . ?
C5 C4 C3 119.2(5) . . ?
N1 C5 C4 121.1(4) . . ?
N1 C5 C6 113.8(4) . . ?
C4 C5 C6 125.1(4) . . ?
N2 C6 C7 120.4(4) . . ?
N2 C6 C5 114.4(4) . . ?
C7 C6 C5 125.0(4) . . ?
C6 C7 C8 120.3(4) . . ?
C9 C8 C7 117.5(4) . . ?
C9 C8 C16 122.2(4) . . ?
C7 C8 C16 120.3(4) . . ?
C8 C9 C10 120.1(4) . . ?
N2 C10 C9 119.8(4) . . ?
N2 C10 C11 113.4(4) . . ?
C9 C10 C11 126.5(4) . . ?
N3 C11 C12 121.9(4) . . ?
N3 C11 C10 113.9(4) . . ?
C12 C11 C10 124.3(4) . . ?
C13 C12 C11 118.4(5) . . ?
C12 C13 C14 120.1(5) . . ?
C13 C14 C15 118.7(5) . . ?
N3 C15 C14 121.6(5) . . ?
C20 C16 C17 117.3(4) . . ?
C20 C16 C8 121.2(4) . . ?
C17 C16 C8 121.4(4) . . ?
C18 C17 C16 118.3(5) . . ?
N4 C18 C17 124.8(5) . . ?
N4 C19 C20 122.4(5) . . ?
C16 C20 C19 120.4(5) . . ?

loop_
_geom_bond_atom_site_label_1
_geom_bond_atom_site_label_2
_geom_bond_distance
_geom_bond_site_symmetry_2
_geom_bond_publ_flag
Zn1 N5 1.968(4) 5_554 ?
Zn1 N2 1.999(3) 5_454 ?
Zn1 N6 2.085(4) . ?
Zn1 N1 2.095(4) 5_454 ?
Zn1 N3 2.114(4) 5_454 ?
Cu1 C21 1.918(5) . ?
Cu1 C22 1.933(5) . ?
Cu1 N4 2.049(4) . ?
Cu1 Cu2 2.6400(12) . ?
Cu2 C23 1.864(5) . ?
Cu2 N9 1.892(5) . ?
Cu2 C21 2.547(5) . ?
Cu3 C24 1.896(5) . ?
Cu3 N10 1.916(5) . ?
Cu3 N7 1.970(5) . ?
Cu4 N11 1.917(5) . ?
Cu4 N12 1.934(4) . ?
Cu4 N8 1.947(5) . ?
N1 C1 1.324(6) . ?
N1 C5 1.366(5) . ?
N1 Zn1 2.095(4) 6_665 ?
N2 C6 1.334(6) . ?
N2 C10 1.343(5) . ?
N2 Zn1 1.999(3) 6_665 ?
N3 C15 1.342(6) . ?
N3 C11 1.342(6) . ?
N3 Zn1 2.114(4) 6_665 ?
N4 C19 1.319(7) . ?
N4 C18 1.335(7) . ?
N5 C21 1.134(6) . ?
N5 Zn1 1.968(4) 6 ?
N6 C22 1.133(6) . ?
N7 C23 1.152(7) . ?
N8 C24 1.155(7) . ?
N9 N9 1.128(10) 12_565 ?
N10 N10 1.181(10) 12 ?
N11 N11 1.148(10) 12_565 ?
N12 N12 1.151(9) 8 ?
C1 C2 1.384(8) . ?
C2 C3 1.381(8) . ?
C3 C4 1.389(6) . ?
C4 C5 1.380(6) . ?
C5 C6 1.472(6) . ?
C6 C7 1.383(6) . ?
C7 C8 1.403(6) . ?
C8 C9 1.390(6) . ?
C8 C16 1.493(6) . ?
C9 C10 1.403(6) . ?
C10 C11 1.478(6) . ?
C11 C12 1.397(7) . ?
C12 C13 1.367(7) . ?
C13 C14 1.375(8) . ?
C14 C15 1.391(7) . ?
C16 C20 1.359(7) . ?
C16 C17 1.397(7) . ?
C17 C18 1.374(7) . ?
C19 C20 1.405(7) . ?
